data_4115623
loop_
_publ_author_name
'Martin Albrecht'
'Anthony L. Spek'
'Gerard van Koten'

_publ_contact_author_address
;   Bijvoet Center for Biomolecular Research
    Department of Crystal and Structural Chemistry
    Utrecht University
    Padualaan 8
    3584 CH Utrecht
    The Netherlands
;
_publ_contact_author_email a.l.spek@chem.uu.nl
_publ_contact_author_fax '+31 30 2533940'
_publ_contact_author_name '   Prof. Dr. A.L. Spek'
_publ_contact_author_phone '+31 30 2532538'
_publ_section_title
;
 Carenium-Calkyl Bond Making and Breaking: Key Process in the
 Platinum-Mediated Caryl-Calkyl Bond Formation. Analogies to Organic
 Electrophilic Aromatic Substitution
;
_journal_name_full 'Journal of the American Chemical Society'
_journal_page_first 7233
_journal_page_last 7246
_journal_paper_doi 10.1021/ja003685b
_journal_volume 123
_journal_year 2001
_chemical_compound_source 'see text'
_chemical_formula_moiety 'C20 H28 Br N2 O Pt, C F3 O3 S'
_chemical_formula_sum 'C21 H28 Br F3 N2 O4 Pt S'
_chemical_formula_weight 736.50
_space_group_IT_number 14
_symmetry_cell_setting monoclinic
_symmetry_space_group_name_Hall '-P 2ybc'
_symmetry_space_group_name_H-M 'P 1 21/c 1'
_atom_sites_solution_hydrogens geom
_atom_sites_solution_primary direct
_atom_sites_solution_secondary difmap
_cell_angle_alpha 90
_cell_angle_beta 115.263(10)
_cell_angle_gamma 90
_cell_formula_units_Z 4
_cell_length_a 12.0016(16)
_cell_length_b 17.7331(10)
_cell_length_c 15.008(2)
_cell_measurement_temperature 150
_cell_volume 2888.6(6)
_computing_cell_refinement 'SET4 (de Boer & Duisenberg, 1984)'
_computing_data_collection 'Locally modified CAD4 Software (Enraf-Nonius, 1989)'
_computing_data_reduction 'HELENA (Spek, 1997)'
_computing_publication_material 'PLATON (Spek, 1990)'
_computing_structure_refinement 'SHELXL-97 (Sheldrick, 1997)'
_diffrn_ambient_temperature 150
_diffrn_measured_fraction_theta_full 1.00
_diffrn_measured_fraction_theta_max 1.00
_diffrn_measurement_device_type CAD4-T
_diffrn_measurement_method Omega-scan
_diffrn_radiation_monochromator graphite
_diffrn_radiation_source 'Rotating Anode'
_diffrn_radiation_type 'Mo K\a'
_diffrn_radiation_wavelength 0.71073
_diffrn_reflns_av_R_equivalents 0.0338
_diffrn_reflns_av_sigmaI/netI 0.0508
_diffrn_reflns_limit_h_max 15
_diffrn_reflns_limit_h_min -7
_diffrn_reflns_limit_k_max 22
_diffrn_reflns_limit_k_min 0
_diffrn_reflns_limit_l_max 17
_diffrn_reflns_limit_l_min -19
_diffrn_reflns_number 7108
_diffrn_reflns_theta_full 27.45
_diffrn_reflns_theta_max 27.45
_diffrn_reflns_theta_min 1.88
_exptl_absorpt_coefficient_mu 6.358
_exptl_absorpt_correction_type refdelf
_exptl_absorpt_process_details PLATON/DELABS
_exptl_crystal_colour 'red        '
_exptl_crystal_density_diffrn 1.694
_exptl_crystal_density_method 'Not Measured'
_exptl_crystal_description 'block      '
_exptl_crystal_F_000 1424
_exptl_crystal_size_max 0.48
_exptl_crystal_size_mid 0.38
_exptl_crystal_size_min 0.38
_refine_diff_density_max 1.120
_refine_diff_density_min -0.934
_refine_diff_density_rms 0.167
_refine_ls_abs_structure_Flack none
_refine_ls_extinction_method none
_refine_ls_goodness_of_fit_ref 1.006
_refine_ls_hydrogen_treatment mixed
_refine_ls_matrix_type full
_refine_ls_number_parameters 303
_refine_ls_number_reflns 6579
_refine_ls_restrained_S_all 1.006
_refine_ls_R_factor_all 0.0544
_refine_ls_R_factor_gt 0.0395
_refine_ls_shift/su_max 0.001
_refine_ls_shift/su_mean 0.000
_refine_ls_structure_factor_coef Fsqd
_refine_ls_weighting_details 'calc w=1/[\s^2^(Fo^2^)+(0.0525P)^2^]         where P=(Fo^2^+2Fc^2^)/3'
_refine_ls_weighting_scheme calc
_refine_ls_wR_factor_gt 0.0922
_refine_ls_wR_factor_ref 0.0962
_reflns_number_gt 5235
_reflns_number_total 6579
_reflns_threshold_expression I>2\s(I)
_cod_data_source_file ja003685b_1.cif
_cod_data_source_block s2278a
_cod_original_sg_symbol_H-M 'P 21/c'
_cod_database_code 4115623

loop_
_symmetry_equiv_pos_as_xyz
x,y,z
-x,1/2+y,1/2-z
-x,-y,-z
x,1/2-y,1/2+z

loop_
_atom_site_aniso_label
_atom_site_aniso_U_11
_atom_site_aniso_U_22
_atom_site_aniso_U_33
_atom_site_aniso_U_23
_atom_site_aniso_U_13
_atom_site_aniso_U_12
Pt 0.0191(1) 0.0182(1) 0.0180(1) 0.0005(1) 0.0084(1) 0.0013(1)
Br 0.0257(3) 0.0356(3) 0.0430(4) 0.0052(3) 0.0125(3) 0.0087(3)
O1 0.051(3) 0.048(3) 0.014(2) 0.000(2) 0.002(2) -0.012(2)
N1 0.018(2) 0.021(2) 0.012(2) -0.0055(18) 0.0003(19) -0.0012(18)
N2 0.031(3) 0.019(2) 0.027(3) 0.000(2) 0.015(2) 0.000(2)
C1 0.017(3) 0.016(3) 0.022(3) -0.002(2) 0.008(2) 0.003(2)
C2 0.023(3) 0.020(3) 0.018(3) 0.000(2) 0.009(2) 0.003(2)
C3 0.026(3) 0.023(3) 0.024(3) 0.004(2) 0.011(3) 0.005(2)
C4 0.026(3) 0.030(3) 0.016(3) 0.002(2) 0.004(2) 0.002(2)
C5 0.025(3) 0.029(3) 0.024(3) -0.010(3) 0.009(3) -0.008(3)
C6 0.019(3) 0.026(3) 0.027(3) 0.000(2) 0.016(2) -0.001(2)
C7 0.021(3) 0.019(3) 0.028(3) -0.002(2) 0.007(2) -0.001(2)
C8 0.023(3) 0.028(3) 0.021(3) -0.006(3) -0.004(3) -0.004(2)
C9 0.030(3) 0.031(3) 0.036(4) 0.003(3) 0.018(3) -0.004(3)
C10 0.024(3) 0.029(3) 0.031(3) -0.001(3) 0.018(3) -0.004(2)
C11 0.041(4) 0.037(4) 0.061(5) 0.027(4) 0.026(4) 0.008(3)
C12 0.054(5) 0.020(3) 0.085(6) -0.026(4) 0.046(5) -0.005(3)
C13 0.022(3) 0.025(3) 0.019(3) 0.002(2) 0.008(2) 0.004(2)
C14 0.025(3) 0.029(3) 0.019(3) 0.003(3) 0.012(2) 0.008(3)
C15 0.026(3) 0.031(3) 0.045(4) 0.012(3) 0.012(3) 0.000(3)
C16 0.029(4) 0.050(5) 0.072(6) 0.027(4) 0.024(4) 0.004(3)
C17 0.035(4) 0.053(5) 0.073(6) 0.024(4) 0.027(4) 0.021(4)
C18 0.047(5) 0.040(4) 0.110(8) 0.028(5) 0.053(5) 0.024(4)
C19 0.038(4) 0.036(4) 0.095(7) 0.014(4) 0.045(5) 0.010(3)
C20 0.078(6) 0.056(5) 0.016(3) 0.008(3) 0.010(4) -0.007(4)
S1 0.0265(8) 0.0206(7) 0.0330(8) 0.0012(6) 0.0089(7) -0.0025(6)
F1 0.069(3) 0.099(4) 0.033(3) 0.005(3) 0.017(3) -0.007(3)
F2 0.046(3) 0.093(4) 0.062(3) 0.030(3) -0.006(3) -0.031(3)
F3 0.051(3) 0.101(4) 0.090(4) 0.059(4) 0.031(3) 0.035(3)
O2 0.043(3) 0.037(3) 0.073(4) 0.015(3) 0.028(3) -0.004(2)
O3 0.038(3) 0.025(2) 0.039(3) 0.006(2) 0.014(2) 0.0080(19)
O4 0.091(5) 0.039(3) 0.035(3) -0.011(2) 0.032(3) -0.005(3)
C21 0.032(4) 0.059(5) 0.044(5) 0.016(4) 0.013(4) 0.000(4)

loop_
_atom_site_label
_atom_site_type_symbol
_atom_site_thermal_displace_type
_atom_site_fract_x
_atom_site_fract_y
_atom_site_fract_z
_atom_site_occupancy
_atom_site_U_iso_or_equiv
Pt Pt Uani -0.16026(2) 0.54714(1) 0.18092(2) 1.000 0.0183(1)
Br Br Uani -0.36203(6) 0.60583(4) 0.12305(5) 1.000 0.0355(2)
O1 O Uani 0.1850(5) 0.4792(3) 0.5240(3) 1.000 0.0418(16)
N1 N Uani -0.2295(4) 0.4391(3) 0.1769(3) 1.000 0.0191(12)
N2 N Uani -0.0711(5) 0.6489(3) 0.1908(4) 1.000 0.0248(16)
C1 C Uani 0.0146(5) 0.4963(3) 0.2177(4) 1.000 0.0184(17)
C2 C Uani -0.0146(5) 0.4340(3) 0.2670(4) 1.000 0.0202(17)
C3 C Uani 0.0396(5) 0.4280(3) 0.3680(4) 1.000 0.0242(17)
C4 C Uani 0.1217(6) 0.4826(3) 0.4251(4) 1.000 0.0257(17)
C5 C Uani 0.1349(5) 0.5507(3) 0.3814(4) 1.000 0.0265(17)
C6 C Uani 0.0818(5) 0.5579(3) 0.2821(4) 1.000 0.0218(17)
C7 C Uani -0.1212(5) 0.3862(3) 0.2056(4) 1.000 0.0239(17)
C8 C Uani -0.3268(5) 0.4174(3) 0.0776(4) 1.000 0.0287(17)
C9 C Uani -0.2815(6) 0.4314(4) 0.2512(5) 1.000 0.0310(19)
C10 C Uani 0.0657(5) 0.6325(3) 0.2306(5) 1.000 0.0258(17)
C11 C Uani -0.1140(7) 0.6864(4) 0.0926(6) 1.000 0.045(3)
C12 C Uani -0.0889(7) 0.7019(4) 0.2602(6) 1.000 0.047(3)
C13 C Uani 0.0261(5) 0.4831(3) 0.1209(4) 1.000 0.0223(17)
C14 C Uani 0.1510(5) 0.4503(3) 0.1405(4) 1.000 0.0234(17)
C15 C Uani 0.2395(6) 0.4948(4) 0.1278(5) 1.000 0.0351(19)
C16 C Uani 0.3504(7) 0.4642(4) 0.1428(7) 1.000 0.049(3)
C17 C Uani 0.3739(7) 0.3901(5) 0.1666(7) 1.000 0.052(3)
C18 C Uani 0.2889(7) 0.3444(5) 0.1787(7) 1.000 0.059(3)
C19 C Uani 0.1780(7) 0.3771(4) 0.1641(7) 1.000 0.051(3)
C20 C Uani 0.1690(8) 0.4115(5) 0.5724(5) 1.000 0.053(3)
S1 S Uani 0.83031(14) 0.24491(8) 0.47047(12) 1.000 0.0280(4)
F1 F Uani 0.6978(5) 0.2250(3) 0.2842(3) 1.000 0.0687(19)
F2 F Uani 0.6181(5) 0.1779(3) 0.3769(4) 1.000 0.0771(19)
F3 F Uani 0.6138(5) 0.2962(3) 0.3517(4) 1.000 0.080(2)
O2 O Uani 0.8906(5) 0.3035(3) 0.4438(4) 1.000 0.0499(19)
O3 O Uani 0.8809(4) 0.1706(2) 0.4796(3) 1.000 0.0348(16)
O4 O Uani 0.7960(6) 0.2648(3) 0.5508(4) 1.000 0.053(2)
C21 C Uani 0.6823(7) 0.2365(5) 0.3673(6) 1.000 0.046(3)
H3 H Uiso 0.02070 0.38630 0.39880 1.000 0.0290
H5 H Uiso 0.18070 0.59130 0.42160 1.000 0.0320
H7A H Uiso -0.12970 0.34280 0.24370 1.000 0.0280
H7B H Uiso -0.11290 0.36720 0.14670 1.000 0.0280
H8A H Uiso -0.35040 0.36470 0.07900 1.000 0.0430
H8B H Uiso -0.29450 0.42350 0.02810 1.000 0.0430
H8C H Uiso -0.39900 0.44990 0.06090 1.000 0.0430
H9A H Uiso -0.34780 0.46830 0.23700 1.000 0.0460
H9B H Uiso -0.21640 0.44050 0.31740 1.000 0.0460
H9C H Uiso -0.31440 0.38040 0.24800 1.000 0.0460
H10A H Uiso 0.09170 0.62940 0.17640 1.000 0.0310
H10B H Uiso 0.11440 0.67230 0.27730 1.000 0.0310
H11A H Uiso -0.20020 0.70180 0.07010 1.000 0.0670
H11B H Uiso -0.10700 0.65110 0.04500 1.000 0.0670
H11C H Uiso -0.06310 0.73090 0.09820 1.000 0.0670
H12A H Uiso -0.04700 0.74960 0.26140 1.000 0.0710
H12B H Uiso -0.05440 0.67990 0.32640 1.000 0.0710
H12C H Uiso -0.17710 0.71130 0.23850 1.000 0.0710
H13A H Uiso -0.03940 0.44800 0.07870 1.000 0.0270
H13B H Uiso 0.01480 0.53150 0.08520 1.000 0.0270
H15 H Uiso 0.22240 0.54610 0.10880 1.000 0.0420
H16 H Uiso 0.41160 0.49490 0.13660 1.000 0.0590
H17 H Uiso 0.45080 0.36940 0.17510 1.000 0.0630
H18 H Uiso 0.30570 0.29280 0.19620 1.000 0.0710
H19 H Uiso 0.11740 0.34630 0.17110 1.000 0.0600
H20A H Uiso 0.08110 0.40320 0.55330 1.000 0.0810
H20B H Uiso 0.21190 0.41780 0.64400 1.000 0.0810
H20C H Uiso 0.20340 0.36810 0.55230 1.000 0.0810

loop_
_atom_type_symbol
_atom_type_description
_atom_type_scat_dispersion_real
_atom_type_scat_dispersion_imag
_atom_type_scat_source
S S 0.1246 0.1234 'International Tables Vol C Tables 4.2.6.8 and 6.1.1.4'
Pt Pt -1.7033 8.3905 'International Tables Vol C Tables 4.2.6.8 and 6.1.1.4'
O O 0.0106 0.0060 'International Tables Vol C Tables 4.2.6.8 and 6.1.1.4'
N N 0.0061 0.0033 'International Tables Vol C Tables 4.2.6.8 and 6.1.1.4'
F F 0.0171 0.0103 'International Tables Vol C Tables 4.2.6.8 and 6.1.1.4'
Br Br -0.2901 2.4595 'International Tables Vol C Tables 4.2.6.8 and 6.1.1.4'
H H 0.0000 0.0000 'International Tables Vol C Tables 4.2.6.8 and 6.1.1.4'
C C 0.0033 0.0016 'International Tables Vol C Tables 4.2.6.8 and 6.1.1.4'

loop_
_geom_angle_atom_site_label_1
_geom_angle_atom_site_label_2
_geom_angle_atom_site_label_3
_geom_angle
_geom_angle_publ_flag
Br Pt N1 93.40(14) yes
Br Pt N2 93.32(17) yes
Br Pt C1 174.60(15) yes
N1 Pt N2 173.3(2) yes
N1 Pt C1 87.4(2) yes
N2 Pt C1 85.9(2) yes
O2 S1 O4 114.2(3) yes
O2 S1 C21 104.7(4) yes
O3 S1 O4 113.4(3) yes
O3 S1 C21 103.2(3) yes
O4 S1 C21 101.9(4) yes
O2 S1 O3 117.0(3) yes
C4 O1 C20 116.9(5) yes
C7 N1 C9 108.2(5) yes
Pt N1 C7 106.2(4) yes
Pt N1 C8 113.4(3) yes
Pt N1 C9 110.5(4) yes
C7 N1 C8 109.6(4) yes
C8 N1 C9 108.7(5) yes
C10 N2 C12 107.5(5) yes
Pt N2 C11 111.5(4) yes
C11 N2 C12 108.6(5) yes
Pt N2 C10 107.5(4) yes
Pt N2 C12 112.2(5) yes
C10 N2 C11 109.5(6) yes
Pt C1 C6 93.4(4) yes
Pt C1 C2 91.6(4) yes
C2 C1 C13 120.3(5) no
Pt C1 C13 107.2(4) yes
C2 C1 C6 114.8(5) no
C6 C1 C13 119.7(5) no
C3 C2 C7 121.2(5) no
C1 C2 C3 121.1(5) no
C1 C2 C7 116.7(5) no
C2 C3 C4 120.3(5) no
O1 C4 C3 124.5(5) yes
O1 C4 C5 115.2(5) yes
C3 C4 C5 120.0(5) no
C4 C5 C6 119.8(5) no
C5 C6 C10 123.1(5) no
C1 C6 C10 114.0(5) no
C1 C6 C5 121.9(5) no
N1 C7 C2 103.4(4) yes
N2 C10 C6 104.6(5) yes
C1 C13 C14 110.9(5) no
C15 C14 C19 117.9(7) no
C13 C14 C15 120.2(5) no
C13 C14 C19 121.8(6) no
C14 C15 C16 119.8(6) no
C15 C16 C17 120.4(8) no
C16 C17 C18 121.5(9) no
C17 C18 C19 116.8(8) no
C14 C19 C18 123.6(8) no
C2 C3 H3 119.87 no
C4 C3 H3 119.83 no
C4 C5 H5 120.11 no
C6 C5 H5 120.06 no
N1 C7 H7B 111.06 no
N1 C7 H7A 111.08 no
H7A C7 H7B 109.01 no
C2 C7 H7A 111.09 no
C2 C7 H7B 111.14 no
H8A C8 H8B 109.47 no
N1 C8 H8A 109.47 no
N1 C8 H8B 109.46 no
N1 C8 H8C 109.38 no
H8B C8 H8C 109.51 no
H8A C8 H8C 109.54 no
H9B C9 H9C 109.38 no
H9A C9 H9C 109.42 no
N1 C9 H9A 109.54 no
N1 C9 H9B 109.53 no
N1 C9 H9C 109.56 no
H9A C9 H9B 109.40 no
C6 C10 H10A 110.95 no
N2 C10 H10A 110.80 no
N2 C10 H10B 110.78 no
C6 C10 H10B 110.85 no
H10A C10 H10B 108.87 no
N2 C11 H11B 109.52 no
N2 C11 H11A 109.43 no
N2 C11 H11C 109.53 no
H11A C11 H11B 109.45 no
H11A C11 H11C 109.46 no
H11B C11 H11C 109.44 no
H12A C12 H12B 109.48 no
H12A C12 H12C 109.41 no
N2 C12 H12C 109.45 no
N2 C12 H12A 109.44 no
N2 C12 H12B 109.53 no
H12B C12 H12C 109.51 no
C1 C13 H13B 109.46 no
C1 C13 H13A 109.49 no
H13A C13 H13B 108.10 no
C14 C13 H13A 109.41 no
C14 C13 H13B 109.49 no
C14 C15 H15 120.12 no
C16 C15 H15 120.09 no
C15 C16 H16 119.77 no
C17 C16 H16 119.82 no
C18 C17 H17 119.20 no
C16 C17 H17 119.31 no
C17 C18 H18 121.52 no
C19 C18 H18 121.67 no
C14 C19 H19 118.22 no
C18 C19 H19 118.18 no
H20B C20 H20C 109.51 no
O1 C20 H20A 109.42 no
O1 C20 H20B 109.47 no
O1 C20 H20C 109.33 no
H20A C20 H20B 109.54 no
H20A C20 H20C 109.55 no
S1 C21 F1 109.4(6) yes
S1 C21 F2 112.0(6) yes
S1 C21 F3 113.9(6) yes
F1 C21 F2 107.1(7) yes
F1 C21 F3 106.4(7) yes
F2 C21 F3 107.7(8) yes

loop_
_geom_bond_atom_site_label_1
_geom_bond_atom_site_label_2
_geom_bond_distance
_geom_bond_publ_flag
Pt Br 2.4304(9) yes
Pt N1 2.079(5) yes
Pt N2 2.071(6) yes
Pt C1 2.129(6) yes
S1 O3 1.433(4) yes
S1 O4 1.473(7) yes
S1 C21 1.797(9) yes
S1 O2 1.418(6) yes
F1 C21 1.353(10) yes
F2 C21 1.338(11) yes
F3 C21 1.299(11) yes
O1 C4 1.350(7) yes
O1 C20 1.458(10) yes
N1 C7 1.509(8) yes
N1 C8 1.499(7) yes
N1 C9 1.499(9) yes
N2 C10 1.517(9) yes
N2 C11 1.494(10) yes
N2 C12 1.484(10) yes
C1 C2 1.453(8) no
C1 C6 1.453(8) no
C1 C13 1.535(8) no
C2 C7 1.483(8) no
C2 C3 1.375(8) no
C3 C4 1.386(8) no
C4 C5 1.415(8) no
C5 C6 1.354(8) no
C6 C10 1.502(8) no
C13 C14 1.515(9) no
C14 C15 1.400(10) no
C14 C19 1.348(9) no
C15 C16 1.364(12) no
C16 C17 1.359(12) no
C17 C18 1.374(13) no
C18 C19 1.381(13) no
C3 H3 0.9494 no
C5 H5 0.9494 no
C7 H7A 0.9897 no
C7 H7B 0.9900 no
C8 H8B 0.9796 no
C8 H8A 0.9793 no
C8 H8C 0.9800 no
C9 H9A 0.9808 no
C9 H9B 0.9803 no
C9 H9C 0.9798 no
C10 H10A 0.9893 no
C10 H10B 0.9906 no
C11 H11A 0.9802 no
C11 H11B 0.9800 no
C11 H11C 0.9794 no
C12 H12A 0.9803 no
C12 H12B 0.9796 no
C12 H12C 0.9799 no
C13 H13B 0.9900 no
C13 H13A 0.9907 no
C15 H15 0.9492 no
C16 H16 0.9502 no
C17 H17 0.9499 no
C18 H18 0.9496 no
C19 H19 0.9505 no
C20 H20A 0.9791 no
C20 H20B 0.9798 no
C20 H20C 0.9798 no

loop_
_geom_contact_atom_site_label_1
_geom_contact_atom_site_label_2
_geom_contact_distance
_geom_contact_site_symmetry_2
_geom_contact_publ_flag
Pt C4 3.950(6) . no
Pt C20 3.819(8) 3_566 no
Pt H20B 3.0108 3_566 no
Br F2 3.329(6) 2_555 no
Br C8 3.686(6) 3_465 no
Br H8C 2.8913 . no
Br H12C 2.8537 . no
Br H9A 2.9415 . no
Br H11A 2.9355 . no
Br H8C 3.1726 3_465 no
Br H20B 3.2044 3_566 no
S1 H7B 3.1422 4_655 no
F1 O3 2.976(6) . no
F1 O2 2.881(7) . no
F1 C10 3.367(9) 2_645 no
F2 O4 2.998(8) . no
F2 O3 2.862(8) . no
F2 C8 3.266(8) 4_655 no
F2 Br 3.329(6) 2_545 no
F3 O4 2.906(8) . no
F3 O2 3.007(9) . no
F3 C9 3.350(9) 1_655 no
F1 H9C 2.8005 1_655 no
F2 H8B 2.7297 4_655 no
F3 H17 2.8480 . no
F3 H9C 2.5571 1_655 no
O2 F3 3.007(9) . no
O2 C3 3.332(8) 1_655 no
O2 F1 2.881(7) . no
O3 F1 2.976(6) . no
O3 C11 3.416(10) 2_645 no
O3 F2 2.862(8) . no
O4 C7 3.404(8) 4_655 no
O4 F3 2.906(8) . no
O4 F2 2.998(8) . no
O1 H9B 2.6589 3_566 no
O2 H20A 2.8012 1_655 no
O2 H11C 2.7303 2_645 no
O2 H3 2.4393 1_655 no
O3 H7B 2.5661 4_655 no
O3 H15 2.6014 2_645 no
O3 H10A 2.6039 2_645 no
O3 H11B 2.9111 2_645 no
O3 H13A 2.5171 4_655 no
O4 H7B 2.7208 4_655 no
O4 H5 2.5812 3_666 no
O4 H10B 2.5862 3_666 no
C2 C19 3.434(11) . no
C3 O2 3.332(8) 1_455 no
C3 C9 3.487(10) . no
C4 Pt 3.950(6) . no
C7 O4 3.404(8) 4_454 no
C8 F2 3.266(8) 4_454 no
C8 Br 3.686(6) 3_465 no
C9 F3 3.350(9) 1_455 no
C9 C3 3.487(10) . no
C10 F1 3.367(9) 2_655 no
C11 O3 3.416(10) 2_655 no
C13 C13 3.461(8) 3_565 no
C19 C2 3.434(11) . no
C20 Pt 3.819(8) 3_566 no
C2 H19 2.9910 . no
C2 H9B 2.8310 . no
C3 H20C 2.8288 . no
C3 H9B 2.8415 . no
C3 H20A 2.6444 . no
C5 H12B 3.0808 . no
C6 H12B 2.9533 . no
C7 H13A 2.7181 . no
C7 H12A 3.0553 2_545 no
C9 H20B 3.0334 3_566 no
C10 H13B 2.6842 . no
C12 H19 2.8351 2_555 no
C13 H10A 2.7358 . no
C13 H7B 2.7764 . no
C13 H13B 2.9291 3_565 no
C15 H8B 3.0541 3_565 no
C16 H8B 3.0864 3_565 no
C19 H11B 2.9226 3_565 no
C20 H3 2.4895 . no
C20 H9B 3.0239 3_566 no
C20 H12B 2.9340 3_566 no
H3 O2 2.4393 1_455 no
H3 H20C 2.4306 . no
H3 H20A 2.1347 . no
H3 H7A 2.3844 . no
H3 C20 2.4895 . no
H5 O4 2.5812 3_666 no
H5 H10B 2.4322 . no
H7A H9B 2.5080 . no
H7A H9C 2.3419 . no
H7A H3 2.3844 . no
H7B C13 2.7764 . no
H7B H8A 2.5859 . no
H7B O4 2.7208 4_454 no
H7B H13A 2.1543 . no
H7B S1 3.1422 4_454 no
H7B H8B 2.3673 . no
H7B O3 2.5661 4_454 no
H8A H7B 2.5859 . no
H8A H9C 2.4004 . no
H8B F2 2.7297 4_454 no
H8B H7B 2.3673 . no
H8B C15 3.0541 3_565 no
H8B C16 3.0864 3_565 no
H8C H9A 2.4663 . no
H8C Br 3.1726 3_465 no
H8C Br 2.8913 . no
H9A Br 2.9415 . no
H9A H8C 2.4663 . no
H9B C20 3.0239 3_566 no
H9B H20B 2.5741 3_566 no
H9B O1 2.6589 3_566 no
H9B C2 2.8310 . no
H9B C3 2.8415 . no
H9B H7A 2.5080 . no
H9C H8A 2.4004 . no
H9C H17 2.5582 1_455 no
H9C H7A 2.3419 . no
H9C F1 2.8005 1_455 no
H9C F3 2.5571 1_455 no
H10A C13 2.7358 . no
H10A H11B 2.3895 . no
H10A H11C 2.4915 . no
H10A H13B 2.1589 . no
H10A O3 2.6039 2_655 no
H10B H12B 2.4371 . no
H10B H5 2.4322 . no
H10B H12A 2.3008 . no
H10B O4 2.5862 3_666 no
H11A Br 2.9355 . no
H11A H12C 2.4279 . no
H11B C19 2.9226 3_565 no
H11B O3 2.9111 2_655 no
H11B H10A 2.3895 . no
H11B H13B 2.4992 . no
H11C H10A 2.4915 . no
H11C H12A 2.3963 . no
H11C O2 2.7303 2_655 no
H12A H10B 2.3008 . no
H12A H19 2.3262 2_555 no
H12A H11C 2.3963 . no
H12A C7 3.0553 2_555 no
H12B C5 3.0808 . no
H12B C6 2.9533 . no
H12B H10B 2.4371 . no
H12B C20 2.9340 3_566 no
H12B H20A 2.4551 3_566 no
H12C H11A 2.4279 . no
H12C H18 2.5927 2_555 no
H12C Br 2.8537 . no
H13A H19 2.5474 . no
H13A H7B 2.1543 . no
H13A O3 2.5171 4_454 no
H13A C7 2.7181 . no
H13B C10 2.6842 . no
H13B H10A 2.1589 . no
H13B H11B 2.4992 . no
H13B H15 2.3763 . no
H13B C13 2.9291 3_565 no
H15 O3 2.6014 2_655 no
H15 H13B 2.3763 . no
H17 F3 2.8480 . no
H17 H9C 2.5582 1_655 no
H18 H12C 2.5927 2_545 no
H19 H12A 2.3262 2_545 no
H19 C2 2.9910 . no
H19 H13A 2.5474 . no
H19 C12 2.8351 2_545 no
H20A C3 2.6444 . no
H20A H3 2.1347 . no
H20A O2 2.8012 1_455 no
H20A H12B 2.4551 3_566 no
H20B Pt 3.0108 3_566 no
H20B Br 3.2044 3_566 no
H20B H9B 2.5741 3_566 no
H20B C9 3.0334 3_566 no
H20C C3 2.8288 . no
H20C H3 2.4306 . no

loop_
_geom_hbond_atom_site_label_D
_geom_hbond_atom_site_label_H
_geom_hbond_atom_site_label_A
_geom_hbond_distance_DH
_geom_hbond_distance_HA
_geom_hbond_distance_DA
_geom_hbond_angle_DHA
_geom_hbond_site_symmetry_A
_geom_hbond_publ_flag
C3 H3 O2 0.9494 2.4393 3.332(8) 156.60 1_455 yes
C5 H5 O4 0.9494 2.5812 3.422(8) 147.71 3_666 yes
C7 H7B O3 0.9900 2.5661 3.549(7) 171.72 4_454 yes
C8 H8C Br 0.9800 2.8913 3.472(5) 118.86 . yes
C10 H10B O4 0.9906 2.5862 3.491(8) 151.84 3_666 yes
C12 H12C Br 0.9799 2.8537 3.482(9) 122.70 . yes
C13 H13A O3 0.9907 2.5171 3.436(7) 154.21 4_454 yes

loop_
_geom_torsion_atom_site_label_1
_geom_torsion_atom_site_label_2
_geom_torsion_atom_site_label_3
_geom_torsion_atom_site_label_4
_geom_torsion
_geom_torsion_publ_flag
Br Pt N1 C7 177.1(3) no
Br Pt N1 C8 56.7(4) no
Br Pt N1 C9 -65.8(4) no
C1 Pt N1 C7 2.4(3) no
C1 Pt N1 C8 -118.0(4) no
C1 Pt N1 C9 119.6(4) no
Br Pt N2 C10 178.0(4) no
Br Pt N2 C11 -62.0(5) no
Br Pt N2 C12 60.0(5) no
C1 Pt N2 C10 -7.4(4) no
C1 Pt N2 C11 112.6(5) no
C1 Pt N2 C12 -125.3(5) no
N1 Pt C1 C2 -30.0(3) no
N1 Pt C1 C6 -144.9(3) no
N1 Pt C1 C13 92.5(4) no
N2 Pt C1 C2 149.3(3) no
N2 Pt C1 C6 34.4(3) no
N2 Pt C1 C13 -88.2(4) no
O3 S1 C21 F2 50.8(7) no
O4 S1 C21 F2 -67.0(7) no
O2 S1 C21 F3 -63.8(7) no
O3 S1 C21 F3 173.2(6) no
O4 S1 C21 F3 55.5(7) no
O3 S1 C21 F1 -67.9(6) no
O4 S1 C21 F1 174.4(5) no
O2 S1 C21 F2 173.8(6) no
O2 S1 C21 F1 55.1(6) no
C20 O1 C4 C5 177.0(7) no
C20 O1 C4 C3 2.9(11) no
C9 N1 C7 C2 -92.5(5) no
C8 N1 C7 C2 149.1(5) no
Pt N1 C7 C2 26.2(5) no
C12 N2 C10 C6 99.1(6) no
C11 N2 C10 C6 -143.1(5) no
Pt N2 C10 C6 -21.8(5) no
Pt C1 C13 C14 177.3(4) no
Pt C1 C2 C3 -107.3(6) no
Pt C1 C2 C7 61.5(5) no
C6 C1 C2 C3 -12.7(9) no
C13 C1 C2 C7 -49.6(8) no
Pt C1 C6 C5 106.6(6) no
Pt C1 C6 C10 -62.1(5) no
C2 C1 C6 C5 13.2(9) no
C2 C1 C13 C14 -80.2(7) no
C6 C1 C13 C14 72.9(6) no
C13 C1 C6 C10 50.0(8) no
C13 C1 C2 C3 141.6(6) no
C2 C1 C6 C10 -155.5(6) no
C13 C1 C6 C5 -141.3(6) no
C6 C1 C2 C7 156.1(5) no
C1 C2 C7 N1 -65.8(6) no
C3 C2 C7 N1 103.0(6) no
C7 C2 C3 C4 -166.9(6) no
C1 C2 C3 C4 1.4(10) no
C2 C3 C4 O1 -175.7(7) no
C2 C3 C4 C5 10.4(10) no
C3 C4 C5 C6 -9.9(10) no
O1 C4 C5 C6 175.6(6) no
C4 C5 C6 C1 -2.4(10) no
C4 C5 C6 C10 165.3(6) no
C1 C6 C10 N2 61.6(7) no
C5 C6 C10 N2 -106.9(7) no
C1 C13 C14 C19 76.8(8) no
C1 C13 C14 C15 -107.6(6) no
C15 C14 C19 C18 1.7(12) no
C13 C14 C15 C16 -178.1(7) no
C19 C14 C15 C16 -2.3(10) no
C13 C14 C19 C18 177.4(8) no
C14 C15 C16 C17 2.3(12) no
C15 C16 C17 C18 -1.7(14) no
C16 C17 C18 C19 0.9(14) no
C17 C18 C19 C14 -1.0(14) no
